data_7203899
loop_
_publ_author_name
'von Hirschheydt, Thomas'
'Wolfart, Volker'
'Gleiter, Rolf'
'Irngartinger, Hermann'
'Oeser, Thomas'
'Rominger, Frank'
'Eisentr\"ager, Frank'

_publ_section_title
;
 A short survey of bicyclic diamines&#x200A;--&#x200A;syntheses and
 properties of N,N'-bridged-1,10-diazabicyclooctadeca-5,14-diynes
;
_journal_issue 2
_journal_name_full 'Journal of the Chemical Society, Perkin Transactions 2'
_journal_page_first 175
_journal_paper_doi 10.1039/a907609c
_journal_year 2000
_chemical_formula_sum 'C22 H36 N2'
_chemical_formula_weight 328.53
_chemical_name_systematic
;

 (38)

;
_space_group_IT_number 43
_symmetry_cell_setting orthorhombic
_symmetry_space_group_name_Hall 'F 2 -2d'
_symmetry_space_group_name_H-M 'F d d 2'
_atom_sites_solution_hydrogens geom
_atom_sites_solution_primary direct
_atom_sites_solution_secondary difmap
_audit_creation_method SHELXL-97
_cell_angle_alpha 90.00
_cell_angle_beta 90.00
_cell_angle_gamma 90.00
_cell_formula_units_Z 8
_cell_length_a 16.5939(8)
_cell_length_b 28.3186(13)
_cell_length_c 8.6029(4)
_cell_measurement_temperature 200(2)
_cell_volume 4042.6(3)
_computing_cell_refinement 'Bruker SMART'
_computing_data_collection 'Bruker SMART'
_computing_data_reduction 'Bruker SHELXTL'
_computing_molecular_graphics 'Bruker SHELXTL'
_computing_publication_material 'Bruker SHELXTL'
_computing_structure_refinement 'SHELXL-97 (Sheldrick, 1997)'
_computing_structure_solution 'SHELXS-97 (Sheldrick, 1990)'
_diffrn_ambient_temperature 200(2)
_diffrn_measured_fraction_theta_full 0.947
_diffrn_measured_fraction_theta_max 0.947
_diffrn_measurement_device_type 'CCD area detector'
_diffrn_measurement_method 'phi and omega scans'
_diffrn_radiation_monochromator graphite
_diffrn_radiation_source 'fine-focus sealed tube'
_diffrn_radiation_type MoK\a
_diffrn_radiation_wavelength 0.71073
_diffrn_reflns_av_R_equivalents 0.0243
_diffrn_reflns_av_sigmaI/netI 0.0214
_diffrn_reflns_limit_h_max 18
_diffrn_reflns_limit_h_min -19
_diffrn_reflns_limit_k_max 33
_diffrn_reflns_limit_k_min -32
_diffrn_reflns_limit_l_max 10
_diffrn_reflns_limit_l_min -10
_diffrn_reflns_number 7363
_diffrn_reflns_theta_full 25.64
_diffrn_reflns_theta_max 25.64
_diffrn_reflns_theta_min 2.76
_exptl_absorpt_coefficient_mu 0.062
_exptl_absorpt_correction_T_max 0.98
_exptl_absorpt_correction_T_min 0.74
_exptl_absorpt_correction_type multi-scan
_exptl_absorpt_process_details 'Blessing, Acta Cryst. (1995) A51 33-38.'
_exptl_crystal_colour colorless
_exptl_crystal_density_diffrn 1.080
_exptl_crystal_density_method 'not measured'
_exptl_crystal_description polyhedron
_exptl_crystal_F_000 1456
_exptl_crystal_size_max .36
_exptl_crystal_size_mid .30
_exptl_crystal_size_min .18
_refine_diff_density_max 0.180
_refine_diff_density_min -0.146
_refine_diff_density_rms 0.028
_refine_ls_abs_structure_details 'Flack H D (1983), Acta Cryst. A39, 876-881'
_refine_ls_abs_structure_Flack 0(4)
_refine_ls_extinction_coef 0.0034(5)
_refine_ls_extinction_expression Fc^*^=kFc[1+0.001xFc^2^\l^3^/sin(2\q)]^-1/4^
_refine_ls_extinction_method SHELXL
_refine_ls_goodness_of_fit_ref 1.056
_refine_ls_hydrogen_treatment ride
_refine_ls_matrix_type full
_refine_ls_number_parameters 119
_refine_ls_number_reflns 1750
_refine_ls_number_restraints 4
_refine_ls_restrained_S_all 1.138
_refine_ls_R_factor_all 0.0505
_refine_ls_R_factor_gt 0.0406
_refine_ls_shift/su_max 0.020
_refine_ls_shift/su_mean 0.006
_refine_ls_structure_factor_coef Fsqd
_refine_ls_weighting_details 'calc w=1/[\s^2^(Fo^2^)+(0.0619P)^2^+2.1198P] where P=(Fo^2^+2Fc^2^)/3'
_refine_ls_weighting_scheme calc
_refine_ls_wR_factor_gt 0.1074
_refine_ls_wR_factor_ref 0.1144
_reflns_number_gt 1484
_reflns_number_total 1750
_reflns_threshold_expression >2sigma(I)
_cod_data_source_file a907609c.txt
_cod_data_source_block th13
_cod_depositor_comments
;
The following automatic conversions were performed:
'_symmetry_cell_setting' value 'Orthorhombic' changed to 'orthorhombic'
according to '/home/saulius/struct/CIF-dictionaries/cif_core.dic'
dictionary named 'cif_core.dic' version 2.4.1 from 2010-06-29.

Automatic conversion script
Id: cif_fix_enum 1527 2010-12-29 10:47:43Z saulius 
;
_cod_original_sg_symbol_H-M Fdd2
_cod_database_code 7203899

loop_
_symmetry_equiv_pos_as_xyz
'x, y, z'
'-x, -y, z'
'x+1/4, -y+1/4, z+1/4'
'-x+1/4, y+1/4, z+1/4'
'x, y+1/2, z+1/2'
'-x, -y+1/2, z+1/2'
'x+1/4, -y+3/4, z+3/4'
'-x+1/4, y+3/4, z+3/4'
'x+1/2, y, z+1/2'
'-x+1/2, -y, z+1/2'
'x+3/4, -y+1/4, z+3/4'
'-x+3/4, y+1/4, z+3/4'
'x+1/2, y+1/2, z'
'-x+1/2, -y+1/2, z'
'x+3/4, -y+3/4, z+1/4'
'-x+3/4, y+3/4, z+1/4'

loop_
_atom_site_label
_atom_site_type_symbol
_atom_site_fract_x
_atom_site_fract_y
_atom_site_fract_z
_atom_site_U_iso_or_equiv
_atom_site_adp_type
_atom_site_occupancy
_atom_site_symmetry_multiplicity
_atom_site_calc_flag
_atom_site_refinement_flags
_atom_site_disorder_assembly
_atom_site_disorder_group
N1 N 0.11105(10) 0.44221(6) 0.08411(19) 0.0506(5) Uani 1 1 d . . .
C1 C 0.04838(16) 0.41420(7) 0.0074(3) 0.0588(6) Uani 1 1 d . . .
H1A H -0.0009 0.4151 0.0722 0.071 Uiso 1 1 calc R . .
H1B H 0.0666 0.3810 0.0020 0.071 Uiso 1 1 calc R . .
C2 C 0.02689(15) 0.43063(8) -0.1560(3) 0.0611(6) Uani 1 1 d . . .
H2A H 0.0296 0.4655 -0.1598 0.073 Uiso 1 1 calc R . .
H2B H 0.0673 0.4181 -0.2300 0.073 Uiso 1 1 calc R . .
C3 C -0.05668(16) 0.41481(9) -0.2071(3) 0.0667(7) Uani 1 1 d . . .
H3A H -0.0657 0.4246 -0.3162 0.080 Uiso 1 1 calc R . .
H3B H -0.0596 0.3799 -0.2030 0.080 Uiso 1 1 calc R . .
C4 C -0.12028(17) 0.43475(9) -0.1090(3) 0.0619(7) Uani 1 1 d . . .
C5 C -0.16741(17) 0.45274(10) -0.0230(3) 0.0665(7) Uani 1 1 d . . .
C6 C -0.22010(18) 0.47392(12) 0.0912(4) 0.0863(9) Uani 1 1 d . . .
H6A H -0.1911 0.4751 0.1918 0.104 Uiso 1 1 calc R . .
H6B H -0.2674 0.4530 0.1053 0.104 Uiso 1 1 calc R . .
C7 C -0.24979(16) 0.52264(14) 0.0539(3) 0.0909(11) Uani 1 1 d . . .
H7A H -0.2748 0.5361 0.1486 0.109 Uiso 1 1 calc R . .
H7B H -0.2925 0.5200 -0.0259 0.109 Uiso 1 1 calc R . .
C8 C -0.18594(15) 0.55740(9) -0.0050(3) 0.0699(7) Uani 1 1 d . . .
H8A H -0.1731 0.5495 -0.1144 0.084 Uiso 1 1 calc R . .
H8B H -0.2092 0.5896 -0.0037 0.084 Uiso 1 1 calc R . .
C9 C 0.12309(14) 0.42635(8) 0.2435(2) 0.0558(6) Uani 1 1 d D . .
H9A H 0.1735 0.4404 0.2840 0.067 Uiso 1 1 calc R . .
H9B H 0.1299 0.3916 0.2436 0.067 Uiso 1 1 calc R . .
C10 C 0.05470(16) 0.43906(11) 0.3515(4) 0.0803(8) Uani 1 1 d D . .
H10A H 0.0055 0.4267 0.3007 0.096 Uiso 0.50 1 calc PR A 1
H10B H 0.0630 0.4194 0.4454 0.096 Uiso 0.50 1 calc PR A 1
H10C H 0.0718 0.4369 0.4615 0.096 Uiso 0.50 1 calc PR A 2
H10D H 0.0079 0.4180 0.3349 0.096 Uiso 0.50 1 calc PR A 2
C11A C 0.0338(2) 0.48317(16) 0.4064(5) 0.0471(10) Uani 0.50 1 d PD . 1
H11A H 0.0814 0.5043 0.4056 0.057 Uiso 0.50 1 calc PR . 1
H11B H 0.0137 0.4808 0.5144 0.057 Uiso 0.50 1 calc PR . 1
C11B C 0.0312(2) 0.49728(14) 0.3017(5) 0.0429(9) Uani 0.50 1 d PD . 2
H11C H 0.0802 0.5171 0.3105 0.052 Uiso 0.50 1 calc PR . 2
H11D H 0.0127 0.4984 0.1923 0.052 Uiso 0.50 1 calc PR . 2

loop_
_atom_site_aniso_label
_atom_site_aniso_U_11
_atom_site_aniso_U_22
_atom_site_aniso_U_33
_atom_site_aniso_U_23
_atom_site_aniso_U_13
_atom_site_aniso_U_12
N1 0.0566(10) 0.0452(9) 0.0499(11) 0.0071(8) -0.0090(9) 0.0101(8)
C1 0.0898(17) 0.0342(10) 0.0525(13) 0.0065(9) -0.0096(12) 0.0028(10)
C2 0.0828(17) 0.0489(12) 0.0518(13) -0.0005(10) -0.0117(12) 0.0043(11)
C3 0.0966(18) 0.0519(12) 0.0516(13) -0.0104(10) -0.0161(14) -0.0042(12)
C4 0.0802(17) 0.0590(15) 0.0465(13) -0.0015(11) -0.0183(13) -0.0232(13)
C5 0.0792(16) 0.0738(15) 0.0466(13) -0.0028(13) -0.0062(14) -0.0348(13)
C6 0.091(2) 0.103(2) 0.0648(16) -0.0114(17) 0.0165(16) -0.0413(18)
C7 0.0546(15) 0.156(3) 0.0618(16) -0.040(2) 0.0126(13) -0.0131(18)
C8 0.0774(17) 0.0794(16) 0.0531(14) -0.0139(12) -0.0026(13) 0.0232(14)
C9 0.0603(13) 0.0585(12) 0.0485(12) 0.0030(10) -0.0034(11) 0.0156(11)
C10 0.0532(13) 0.112(2) 0.0761(17) -0.0353(17) 0.0047(13) 0.0013(15)
C11A 0.050(2) 0.058(3) 0.033(2) 0.0074(19) -0.0055(19) -0.0015(18)
C11B 0.042(2) 0.044(2) 0.043(2) 0.0018(19) 0.0037(16) 0.000(2)

loop_
_atom_type_symbol
_atom_type_description
_atom_type_scat_dispersion_real
_atom_type_scat_dispersion_imag
_atom_type_scat_source
C C 0.0033 0.0016 'International Tables Vol C Tables 4.2.6.8 and 6.1.1.4'
H H 0.0000 0.0000 'International Tables Vol C Tables 4.2.6.8 and 6.1.1.4'
N N 0.0061 0.0033 'International Tables Vol C Tables 4.2.6.8 and 6.1.1.4'

loop_
_geom_angle_atom_site_label_1
_geom_angle_atom_site_label_2
_geom_angle_atom_site_label_3
_geom_angle
_geom_angle_site_symmetry_1
_geom_angle_site_symmetry_3
_geom_angle_publ_flag
C9 N1 C8 112.32(17) . 2_565 ?
C9 N1 C1 110.76(17) . . ?
C8 N1 C1 111.81(18) 2_565 . ?
N1 C1 C2 114.61(19) . . ?
C3 C2 C1 113.0(2) . . ?
C4 C3 C2 112.10(19) . . ?
C5 C4 C3 174.9(2) . . ?
C4 C5 C6 175.4(3) . . ?
C5 C6 C7 115.8(3) . . ?
C6 C7 C8 115.8(2) . . ?
N1 C8 C7 114.8(2) 2_565 . ?
N1 C9 C10 113.7(2) . . ?
C11A C10 C9 128.0(3) . . ?
C11A C10 C11B 34.3(2) . . ?
C9 C10 C11B 104.0(2) . . ?
C10 C11A C11B 107.9(3) . 2_565 ?
C11A C11B C10 111.0(3) 2_565 . ?

loop_
_geom_bond_atom_site_label_1
_geom_bond_atom_site_label_2
_geom_bond_distance
_geom_bond_site_symmetry_2
_geom_bond_publ_flag
N1 C9 1.457(3) . ?
N1 C8 1.460(3) 2_565 ?
N1 C1 1.465(3) . ?
C1 C2 1.523(3) . ?
C2 C3 1.522(3) . ?
C3 C4 1.465(4) . ?
C4 C5 1.191(4) . ?
C5 C6 1.446(4) . ?
C6 C7 1.500(5) . ?
C7 C8 1.532(4) . ?
C8 N1 1.460(3) 2_565 ?
C9 C10 1.510(3) . ?
C10 C11A 1.379(5) . ?
C10 C11B 1.748(5) . ?
C11A C11B 1.511(5) 2_565 ?
C11B C11A 1.511(5) 2_565 ?
